data_4062377
_journal_name_full Organometallics
_journal_year 2003
_chemical_formula_sum 'C26 H30 N3 O2 Yb'
_chemical_formula_weight 589.57
_space_group_IT_number 14
_symmetry_cell_setting monoclinic
_symmetry_space_group_name_Hall '-P 2ybc'
_symmetry_space_group_name_H-M 'P 1 21/c 1'
_cell_angle_alpha 90.00
_cell_angle_beta 114.7940(10)
_cell_angle_gamma 90.00
_cell_formula_units_Z 4
_cell_length_a 17.804(2)
_cell_length_b 7.9199(9)
_cell_length_c 18.910(2)
_cell_measurement_temperature 298(2)
_cell_volume 2420.7(5)
_diffrn_ambient_temperature 298(2)
_exptl_crystal_density_diffrn 1.618
_cod_depositor_comments
;
The following automatic conversions were performed:
'_symmetry_cell_setting' value 'MONOCLINIC' changed to 'monoclinic'
according to '/home/saulius/struct/CIF-dictionaries/cif_core.dic'
dictionary named 'cif_core.dic' version 2.4.1 from 2010-06-29.

Automatic conversion script
Id: cif_fix_enum 1527 2010-12-29 10:47:43Z saulius 
;
_cod_original_sg_symbol_H-M 'P 21/c'
_cod_database_code 4062377

loop_
_symmetry_equiv_pos_as_xyz
'x, y, z'
'-x, y+1/2, -z+1/2'
'-x, -y, -z'
'x, -y-1/2, z-1/2'

loop_
_atom_site_label
_atom_site_type_symbol
_atom_site_fract_x
_atom_site_fract_y
_atom_site_fract_z
_atom_site_U_iso_or_equiv
_atom_site_adp_type
_atom_site_occupancy
_atom_site_symmetry_multiplicity
_atom_site_calc_flag
_atom_site_refinement_flags
_atom_site_disorder_assembly
_atom_site_disorder_group
Yb1 Yb 0.276933(8) 0.455128(16) 0.207680(7) 0.03619(5) Uani 1 1 d . . .
O1 O 0.24283(13) 0.6022(3) 0.28796(11) 0.0498(6) Uani 1 1 d . . .
O2 O 0.17911(13) 0.6657(3) 0.12897(11) 0.0494(6) Uani 1 1 d . . .
N1 N 0.34422(15) 0.3566(3) 0.34420(14) 0.0443(6) Uani 1 1 d . . .
N2 N 0.33394(15) 0.4686(3) 0.39508(13) 0.0413(6) Uani 1 1 d . . .
N3 N 0.26578(17) 0.7024(4) 0.40986(14) 0.0556(8) Uani 1 1 d . . .
C1 C 0.2140(4) 0.2407(6) 0.0933(2) 0.0828(14) Uani 1 1 d . . .
H1A H 0.2211 0.2447 0.0446 0.099 Uiso 1 1 calc R . .
C2 C 0.1467(3) 0.3012(6) 0.1031(3) 0.0969(18) Uani 1 1 d . . .
H2A H 0.0985 0.3568 0.0630 0.116 Uiso 1 1 calc R . .
C3 C 0.1524(3) 0.2443(6) 0.1742(3) 0.0826(13) Uani 1 1 d . . .
H3B H 0.1089 0.2528 0.1930 0.099 Uiso 1 1 calc R . .
C4 C 0.2219(3) 0.1480(5) 0.2065(2) 0.0667(11) Uani 1 1 d . . .
H4A H 0.2363 0.0758 0.2524 0.080 Uiso 1 1 calc R . .
C5 C 0.2602(3) 0.1458(5) 0.1570(2) 0.0654(10) Uani 1 1 d . . .
H5A H 0.3056 0.0704 0.1614 0.078 Uiso 1 1 calc R . .
C6 C 0.3567(2) 0.5710(6) 0.1297(2) 0.0680(12) Uani 1 1 d . . .
H6A H 0.3337 0.5901 0.0734 0.082 Uiso 1 1 calc R . .
C7 C 0.3668(2) 0.6921(5) 0.1865(3) 0.0691(11) Uani 1 1 d . . .
H7A H 0.3507 0.8111 0.1763 0.083 Uiso 1 1 calc R . .
C8 C 0.4165(2) 0.6249(6) 0.2591(2) 0.0677(11) Uani 1 1 d . . .
H8A H 0.4406 0.6881 0.3081 0.081 Uiso 1 1 calc R . .
C9 C 0.4382(2) 0.4652(5) 0.2474(2) 0.0633(10) Uani 1 1 d . . .
H9A H 0.4796 0.3943 0.2872 0.076 Uiso 1 1 calc R . .
C10 C 0.4020(2) 0.4311(5) 0.1692(3) 0.0659(11) Uani 1 1 d . . .
H10A H 0.4142 0.3326 0.1445 0.079 Uiso 1 1 calc R . .
C11 C 0.3979(2) 0.2430(4) 0.38914(18) 0.0496(8) Uani 1 1 d . . .
C12 C 0.4218(2) 0.2832(5) 0.46713(18) 0.0556(9) Uani 1 1 d . . .
H12 H 0.4594 0.2236 0.5096 0.067 Uiso 1 1 calc R . .
C13 C 0.3811(2) 0.4232(5) 0.47032(18) 0.0500(9) Uani 1 1 d . . .
C14 C 0.27525(19) 0.6022(4) 0.36189(17) 0.0414(7) Uani 1 1 d . . .
C15 C 0.4253(2) 0.0965(5) 0.3562(2) 0.0695(11) Uani 1 1 d . . .
H15A H 0.3958 -0.0029 0.3590 0.104 Uiso 1 1 calc R . .
H15B H 0.4836 0.0791 0.3856 0.104 Uiso 1 1 calc R . .
H15C H 0.4140 0.1191 0.3028 0.104 Uiso 1 1 calc R . .
C16 C 0.3843(3) 0.5187(5) 0.53948(19) 0.0663(11) Uani 1 1 d . . .
H16A H 0.4223 0.4646 0.5862 0.099 Uiso 1 1 calc R . .
H16B H 0.3302 0.5208 0.5391 0.099 Uiso 1 1 calc R . .
H16C H 0.4023 0.6322 0.5376 0.099 Uiso 1 1 calc R . .
C17 C 0.2069(2) 0.8323(5) 0.38264(17) 0.0500(9) Uani 1 1 d . . .
C18 C 0.1232(2) 0.8024(5) 0.3398(2) 0.0680(11) Uani 1 1 d . . .
H18 H 0.1045 0.6930 0.3244 0.082 Uiso 1 1 calc R . .
C19 C 0.0676(3) 0.9340(6) 0.3197(3) 0.0812(14) Uani 1 1 d . . .
H19 H 0.0116 0.9126 0.2912 0.097 Uiso 1 1 calc R . .
C20 C 0.0939(3) 1.0953(6) 0.3413(3) 0.0817(14) Uani 1 1 d . . .
H20 H 0.0560 1.1837 0.3273 0.098 Uiso 1 1 calc R . .
C21 C 0.1752(3) 1.1259(5) 0.3829(2) 0.0737(12) Uani 1 1 d . . .
H21 H 0.1931 1.2360 0.3975 0.088 Uiso 1 1 calc R . .
C22 C 0.2321(3) 0.9964(5) 0.4042(2) 0.0595(10) Uani 1 1 d . . .
H22 H 0.2879 1.0198 0.4332 0.071 Uiso 1 1 calc R . .
C23 C 0.1131(2) 0.7307(5) 0.1460(2) 0.0691(11) Uani 1 1 d . . .
H23A H 0.1349 0.8078 0.1899 0.083 Uiso 1 1 calc R . .
H23B H 0.0851 0.6391 0.1591 0.083 Uiso 1 1 calc R . .
C24 C 0.0554(3) 0.8194(7) 0.0762(2) 0.0963(16) Uani 1 1 d . . .
H24A H 0.0003 0.7721 0.0590 0.116 Uiso 1 1 calc R . .
H24B H 0.0530 0.9382 0.0875 0.116 Uiso 1 1 calc R . .
C25 C 0.0842(3) 0.7994(8) 0.0182(3) 0.119(2) Uani 1 1 d . . .
H25A H 0.0892 0.9089 -0.0024 0.143 Uiso 1 1 calc R . .
H25B H 0.0453 0.7321 -0.0242 0.143 Uiso 1 1 calc R . .
C26 C 0.1640(2) 0.7166(6) 0.05109(19) 0.0731(12) Uani 1 1 d . . .
H26A H 0.1637 0.6189 0.0201 0.088 Uiso 1 1 calc R . .
H26B H 0.2069 0.7935 0.0522 0.088 Uiso 1 1 calc R . .

loop_
_atom_site_aniso_label
_atom_site_aniso_U_11
_atom_site_aniso_U_22
_atom_site_aniso_U_33
_atom_site_aniso_U_23
_atom_site_aniso_U_13
_atom_site_aniso_U_12
Yb1 0.03940(8) 0.03699(9) 0.03397(8) -0.00112(6) 0.01715(6) 0.00167(6)
O1 0.0568(14) 0.0595(15) 0.0318(11) 0.0012(10) 0.0173(10) 0.0184(12)
O2 0.0486(13) 0.0600(16) 0.0394(11) 0.0104(11) 0.0181(10) 0.0112(11)
N1 0.0471(15) 0.0483(17) 0.0401(14) 0.0004(13) 0.0207(12) 0.0078(13)
N2 0.0451(15) 0.0437(16) 0.0350(13) 0.0019(12) 0.0165(12) 0.0055(12)
N3 0.0646(19) 0.064(2) 0.0386(14) -0.0058(14) 0.0217(14) 0.0177(16)
C1 0.138(4) 0.060(3) 0.044(2) -0.018(2) 0.032(3) -0.035(3)
C2 0.078(3) 0.059(3) 0.089(3) -0.004(3) -0.028(3) -0.020(3)
C3 0.063(3) 0.072(3) 0.122(4) -0.027(3) 0.048(3) -0.027(2)
C4 0.094(3) 0.049(2) 0.057(2) -0.0040(19) 0.032(2) -0.026(2)
C5 0.090(3) 0.035(2) 0.078(3) -0.013(2) 0.042(2) -0.005(2)
C6 0.056(2) 0.098(4) 0.059(2) 0.014(2) 0.033(2) -0.012(2)
C7 0.051(2) 0.047(2) 0.112(3) 0.021(2) 0.037(2) -0.0016(18)
C8 0.049(2) 0.078(3) 0.073(3) -0.014(2) 0.022(2) -0.020(2)
C9 0.043(2) 0.068(3) 0.078(3) 0.018(2) 0.025(2) 0.0043(19)
C10 0.059(2) 0.065(3) 0.095(3) -0.010(2) 0.054(2) -0.001(2)
C11 0.050(2) 0.048(2) 0.0527(19) 0.0083(16) 0.0237(16) 0.0085(16)
C12 0.053(2) 0.060(2) 0.0446(18) 0.0125(17) 0.0117(16) 0.0076(18)
C13 0.051(2) 0.060(2) 0.0355(17) 0.0056(15) 0.0145(15) 0.0015(17)
C14 0.0426(17) 0.0435(19) 0.0396(17) -0.0006(14) 0.0186(14) 0.0012(14)
C15 0.079(3) 0.062(3) 0.069(2) 0.009(2) 0.032(2) 0.029(2)
C16 0.077(3) 0.079(3) 0.0333(18) -0.0010(17) 0.0135(18) 0.004(2)
C17 0.062(2) 0.061(2) 0.0345(16) -0.0043(16) 0.0280(16) 0.0120(19)
C18 0.068(3) 0.072(3) 0.068(2) -0.011(2) 0.032(2) 0.010(2)
C19 0.058(3) 0.104(4) 0.082(3) -0.005(3) 0.030(2) 0.018(3)
C20 0.085(3) 0.091(4) 0.084(3) 0.013(3) 0.050(3) 0.037(3)
C21 0.113(4) 0.052(2) 0.077(3) 0.008(2) 0.060(3) 0.015(3)
C22 0.073(3) 0.065(3) 0.053(2) 0.0032(18) 0.038(2) 0.004(2)
C23 0.056(2) 0.086(3) 0.068(2) 0.015(2) 0.028(2) 0.027(2)
C24 0.074(3) 0.132(5) 0.065(3) 0.011(3) 0.013(2) 0.048(3)
C25 0.080(3) 0.194(6) 0.078(3) 0.063(4) 0.027(3) 0.052(4)
C26 0.077(3) 0.092(3) 0.049(2) 0.023(2) 0.026(2) 0.018(2)

loop_
_geom_bond_atom_site_label_1
_geom_bond_atom_site_label_2
_geom_bond_distance
_geom_bond_site_symmetry_2
_geom_bond_publ_flag
Yb1 O1 2.192(2) . ?
Yb1 O2 2.420(2) . ?
Yb1 N1 2.473(2) . ?
Yb1 C5 2.602(3) . ?
Yb1 C7 2.603(3) . ?
Yb1 C1 2.605(4) . ?
Yb1 C6 2.606(3) . ?
Yb1 C4 2.619(4) . ?
Yb1 C10 2.623(3) . ?
Yb1 C8 2.627(4) . ?
Yb1 C3 2.632(4) . ?
Yb1 C2 2.632(4) . ?
O1 C14 1.269(3) . ?
O2 C23 1.438(4) . ?
O2 C26 1.439(4) . ?
N1 C11 1.328(4) . ?
N1 N2 1.376(3) . ?
N2 C13 1.362(4) . ?
N2 C14 1.434(4) . ?
N3 C14 1.269(4) . ?
N3 C17 1.403(4) . ?
C1 C5 1.366(5) . ?
C1 C2 1.373(6) . ?
C1 H1A 0.9800 . ?
C2 C3 1.381(6) . ?
C2 H2A 0.9800 . ?
C3 C4 1.360(6) . ?
C3 H3B 0.9800 . ?
C4 C5 1.370(5) . ?
C4 H4A 0.9800 . ?
C5 H5A 0.9800 . ?
C6 C10 1.389(5) . ?
C6 C7 1.395(5) . ?
C6 H6A 0.9800 . ?
C7 C8 1.390(5) . ?
C7 H7A 0.9800 . ?
C8 C9 1.368(5) . ?
C8 H8A 0.9800 . ?
C9 C10 1.369(5) . ?
C9 H9A 0.9800 . ?
C10 H10A 0.9800 . ?
C11 C12 1.390(4) . ?
C11 C15 1.492(5) . ?
C12 C13 1.340(5) . ?
C12 H12 0.9300 . ?
C13 C16 1.491(5) . ?
C15 H15A 0.9600 . ?
C15 H15B 0.9600 . ?
C15 H15C 0.9600 . ?
C16 H16A 0.9600 . ?
C16 H16B 0.9600 . ?
C16 H16C 0.9600 . ?
C17 C22 1.380(5) . ?
C17 C18 1.385(5) . ?
C18 C19 1.377(5) . ?
C18 H18 0.9300 . ?
C19 C20 1.363(6) . ?
C19 H19 0.9300 . ?
C20 C21 1.348(6) . ?
C20 H20 0.9300 . ?
C21 C22 1.378(5) . ?
C21 H21 0.9300 . ?
C22 H22 0.9300 . ?
C23 C24 1.468(5) . ?
C23 H23A 0.9700 . ?
C23 H23B 0.9700 . ?
C24 C25 1.402(5) . ?
C24 H24A 0.9700 . ?
C24 H24B 0.9700 . ?
C25 C26 1.447(5) . ?
C25 H25A 0.9700 . ?
C25 H25B 0.9700 . ?
C26 H26A 0.9700 . ?
C26 H26B 0.9700 . ?
